data_4305766
loop_
_publ_author_name
'Chelladurai Ganesamoorthy'
'Maravanji S. Balakrishna'
'Joel T. Mague'
'Heikki M. Tuononen'

_publ_section_title
;
New Tetraphosphane Ligands {(X2P)2NC6H4N(PX2)2} (X = Cl, F, OMe,
OC6H4OMe-o): Synthesis, Derivatization, Group 10 and 11 Metal Complexes and
Catalytic Investigations. DFT Calculations on Intermolecular P...P
Interactions in Halo-Phosphines
;
_journal_name_full 'Inorganic Chemistry'
_journal_page_first 7035
_journal_page_last 7047
_journal_paper_doi 10.1021/ic800724u
_journal_volume 47
_journal_year 2008
_chemical_formula_sum 'C14 H28 N2 O8 P4 S4'
_chemical_formula_weight 604.50
_chemical_name_systematic
; 
 1,4-Bis(bis(dimethoxythiophosphoryl)amino)benzene 
;
_space_group_IT_number 15
_symmetry_cell_setting monoclinic
_symmetry_space_group_name_Hall '-C 2yc'
_symmetry_space_group_name_H-M 'C 1 2/c 1'
_atom_sites_solution_hydrogens geom
_atom_sites_solution_primary direct
_atom_sites_solution_secondary difmap
_audit_creation_method SHELXL-97
_cell_angle_alpha 90.00
_cell_angle_beta 93.930(1)
_cell_angle_gamma 90.00
_cell_formula_units_Z 4
_cell_length_a 17.167(1)
_cell_length_b 10.5425(8)
_cell_length_c 14.584(1)
_cell_measurement_reflns_used 7041
_cell_measurement_temperature 100(2)
_cell_measurement_theta_max 28.32
_cell_measurement_theta_min 2.38
_cell_volume 2633.3(3)
_computing_cell_refinement 'Bruker SMART (Bruker-AXS, 2000)'
_computing_data_collection 'Bruker SMART (Bruker-AXS, 2000)'
_computing_data_reduction 'Bruker SAINT+ (Bruker-AXS, 2004)'
_computing_molecular_graphics 'Bruker SHELXTL (Bruker-AXS, 2000a)'
_computing_publication_material 'Bruker SHELXTL (Bruker-AXS, 2000a)'
_computing_structure_refinement 'SHELXL-97 (Sheldrick, 1997)'
_computing_structure_solution 'SHELXS-97 (Sheldrick, 1997)'
_diffrn_ambient_temperature 100(2)
_diffrn_measured_fraction_theta_full 0.997
_diffrn_measured_fraction_theta_max 0.997
_diffrn_measurement_device_type 'Bruker-AXS Smart APEX CCD area detector'
_diffrn_measurement_method 'phi and omega scans'
_diffrn_radiation_monochromator graphite
_diffrn_radiation_source 'fine-focus sealed tube'
_diffrn_radiation_type MoK\a
_diffrn_radiation_wavelength 0.71073
_diffrn_reflns_av_R_equivalents 0.0308
_diffrn_reflns_av_sigmaI/netI 0.0193
_diffrn_reflns_limit_h_max 22
_diffrn_reflns_limit_h_min -22
_diffrn_reflns_limit_k_max 14
_diffrn_reflns_limit_k_min -14
_diffrn_reflns_limit_l_max 19
_diffrn_reflns_limit_l_min -19
_diffrn_reflns_number 22671
_diffrn_reflns_theta_full 28.32
_diffrn_reflns_theta_max 28.32
_diffrn_reflns_theta_min 2.27
_exptl_absorpt_coefficient_mu 0.645
_exptl_absorpt_correction_T_max 0.9180
_exptl_absorpt_correction_T_min 0.8520
_exptl_absorpt_correction_type multi-scan
_exptl_absorpt_process_details 'SADABS (Sheldrick, 2002)'
_exptl_crystal_colour Colorless
_exptl_crystal_density_diffrn 1.525
_exptl_crystal_density_method 'not measured'
_exptl_crystal_description Column
_exptl_crystal_F_000 1256
_exptl_crystal_size_max 0.26
_exptl_crystal_size_mid 0.16
_exptl_crystal_size_min 0.13
_refine_diff_density_max 0.484
_refine_diff_density_min -0.313
_refine_diff_density_rms 0.068
_refine_ls_extinction_method none
_refine_ls_goodness_of_fit_ref 1.061
_refine_ls_hydrogen_treatment constr
_refine_ls_matrix_type full
_refine_ls_number_parameters 149
_refine_ls_number_reflns 3266
_refine_ls_number_restraints 0
_refine_ls_restrained_S_all 1.061
_refine_ls_R_factor_all 0.0327
_refine_ls_R_factor_gt 0.0297
_refine_ls_shift/su_max 0.007
_refine_ls_shift/su_mean 0.000
_refine_ls_structure_factor_coef Fsqd
_refine_ls_weighting_details 'calc w=1/[\s^2^(Fo^2^)+(0.0414P)^2^+2.8463P] where P=(Fo^2^+2Fc^2^)/3'
_refine_ls_weighting_scheme calc
_refine_ls_wR_factor_gt 0.0761
_refine_ls_wR_factor_ref 0.0779
_reflns_number_gt 2980
_reflns_number_total 3266
_reflns_threshold_expression >2sigma(I)
_cod_data_source_file ic800724u-file001_4.cif
_cod_data_source_block msb257
_cod_depositor_comments
;
The following automatic conversions were performed:
'_symmetry_cell_setting' value 'Monoclinic' changed to 'monoclinic'
according to '/home/saulius/struct/CIF-dictionaries/cif_core.dic'
dictionary named 'cif_core.dic' version 2.4.1 from 2010-06-29.

Automatic conversion script
Id: cif_fix_enum 1527 2010-12-29 10:47:43Z saulius 
;
_cod_original_cell_volume 2633.2(3)
_cod_database_code 4305766

loop_
_symmetry_equiv_pos_as_xyz
'x, y, z'
'-x, y, -z+1/2'
'x+1/2, y+1/2, z'
'-x+1/2, y+1/2, -z+1/2'
'-x, -y, -z'
'x, -y, z-1/2'
'-x+1/2, -y+1/2, -z'
'x+1/2, -y+1/2, z-1/2'

loop_
_atom_site_label
_atom_site_type_symbol
_atom_site_fract_x
_atom_site_fract_y
_atom_site_fract_z
_atom_site_U_iso_or_equiv
_atom_site_adp_type
_atom_site_occupancy
_atom_site_symmetry_multiplicity
_atom_site_calc_flag
_atom_site_refinement_flags
_atom_site_disorder_assembly
_atom_site_disorder_group
S1 S 0.39179(2) 0.38460(4) 0.08242(3) 0.02304(10) Uani 1 1 d . . .
S2 S 0.08567(2) 0.53625(4) 0.09198(3) 0.02176(10) Uani 1 1 d . . .
P1 P 0.35091(2) 0.50770(4) 0.16334(2) 0.01453(9) Uani 1 1 d . . .
P2 P 0.17596(2) 0.50027(4) 0.17272(2) 0.01468(10) Uani 1 1 d . . .
O1 O 0.40053(6) 0.63355(10) 0.17410(7) 0.0194(2) Uani 1 1 d . . .
O2 O 0.34291(6) 0.46760(11) 0.26581(7) 0.0201(2) Uani 1 1 d . . .
O3 O 0.17644(6) 0.55587(11) 0.27308(7) 0.0186(2) Uani 1 1 d . . .
O4 O 0.19303(6) 0.35561(10) 0.19287(7) 0.0185(2) Uani 1 1 d . . .
N N 0.25919(7) 0.55793(12) 0.13543(8) 0.0151(2) Uani 1 1 d . . .
C1 C 0.44958(10) 0.68303(17) 0.10573(13) 0.0285(4) Uani 1 1 d . . .
H1A H 0.4717 0.6125 0.0723 0.043 Uiso 1 1 calc R . .
H1B H 0.4919 0.7333 0.1360 0.043 Uiso 1 1 calc R . .
H1C H 0.4183 0.7369 0.0625 0.043 Uiso 1 1 calc R . .
C2 C 0.40769(10) 0.4055(2) 0.31637(12) 0.0313(4) Uani 1 1 d . . .
H2A H 0.4147 0.3204 0.2912 0.047 Uiso 1 1 calc R . .
H2B H 0.3968 0.3988 0.3813 0.047 Uiso 1 1 calc R . .
H2C H 0.4554 0.4551 0.3109 0.047 Uiso 1 1 calc R . .
C3 C 0.10795(9) 0.54037(17) 0.32520(11) 0.0239(3) Uani 1 1 d . . .
H3A H 0.0637 0.5852 0.2941 0.036 Uiso 1 1 calc R . .
H3B H 0.1185 0.5754 0.3870 0.036 Uiso 1 1 calc R . .
H3C H 0.0954 0.4500 0.3297 0.036 Uiso 1 1 calc R . .
C4 C 0.18497(10) 0.26298(15) 0.11937(11) 0.0239(3) Uani 1 1 d . . .
H4A H 0.1323 0.2681 0.0892 0.036 Uiso 1 1 calc R . .
H4B H 0.1937 0.1777 0.1448 0.036 Uiso 1 1 calc R . .
H4C H 0.2235 0.2805 0.0744 0.036 Uiso 1 1 calc R . .
C5 C 0.25390(8) 0.65651(14) 0.06560(9) 0.0143(3) Uani 1 1 d . . .
C6 C 0.25215(8) 0.78216(14) 0.09297(9) 0.0157(3) Uani 1 1 d . . .
H6 H 0.2539 0.8033 0.1564 0.019 Uiso 1 1 calc R . .
C7 C 0.25224(8) 0.62292(14) -0.02661(9) 0.0158(3) Uani 1 1 d . . .
H7 H 0.2541 0.5362 -0.0441 0.019 Uiso 1 1 calc R . .

loop_
_atom_site_aniso_label
_atom_site_aniso_U_11
_atom_site_aniso_U_22
_atom_site_aniso_U_33
_atom_site_aniso_U_23
_atom_site_aniso_U_13
_atom_site_aniso_U_12
S1 0.01838(19) 0.0256(2) 0.0250(2) -0.00706(15) -0.00012(15) 0.00370(14)
S2 0.01311(17) 0.0336(2) 0.01830(18) 0.00551(15) -0.00087(13) -0.00057(15)
P1 0.01198(18) 0.01791(19) 0.01364(18) 0.00162(13) 0.00040(13) -0.00016(13)
P2 0.01262(18) 0.01950(19) 0.01195(18) 0.00198(13) 0.00123(13) -0.00127(13)
O1 0.0157(5) 0.0208(5) 0.0219(5) -0.0003(4) 0.0026(4) -0.0031(4)
O2 0.0146(5) 0.0301(6) 0.0154(5) 0.0076(4) -0.0010(4) 0.0019(4)
O3 0.0156(5) 0.0263(6) 0.0145(5) -0.0021(4) 0.0043(4) -0.0023(4)
O4 0.0228(5) 0.0183(5) 0.0142(5) 0.0014(4) 0.0001(4) -0.0024(4)
N 0.0115(5) 0.0199(6) 0.0140(5) 0.0049(4) 0.0012(4) 0.0003(4)
C1 0.0205(8) 0.0275(9) 0.0387(9) 0.0061(7) 0.0107(7) -0.0047(6)
C2 0.0172(8) 0.0521(11) 0.0240(8) 0.0169(8) -0.0025(6) 0.0056(7)
C3 0.0210(8) 0.0334(9) 0.0184(7) 0.0015(6) 0.0099(6) -0.0011(6)
C4 0.0271(8) 0.0218(8) 0.0228(7) -0.0042(6) 0.0007(6) -0.0043(6)
C5 0.0104(6) 0.0195(7) 0.0132(6) 0.0037(5) 0.0017(5) 0.0001(5)
C6 0.0146(6) 0.0215(7) 0.0111(6) -0.0003(5) 0.0016(5) 0.0015(5)
C7 0.0152(7) 0.0170(7) 0.0153(7) -0.0004(5) 0.0009(5) 0.0002(5)

loop_
_atom_type_symbol
_atom_type_description
_atom_type_scat_dispersion_real
_atom_type_scat_dispersion_imag
_atom_type_scat_source
C C 0.0033 0.0016 'International Tables Vol C Tables 4.2.6.8 and 6.1.1.4'
H H 0.0000 0.0000 'International Tables Vol C Tables 4.2.6.8 and 6.1.1.4'
N N 0.0061 0.0033 'International Tables Vol C Tables 4.2.6.8 and 6.1.1.4'
O O 0.0106 0.0060 'International Tables Vol C Tables 4.2.6.8 and 6.1.1.4'
P P 0.1023 0.0942 'International Tables Vol C Tables 4.2.6.8 and 6.1.1.4'
S S 0.1246 0.1234 'International Tables Vol C Tables 4.2.6.8 and 6.1.1.4'

loop_
_geom_angle_atom_site_label_1
_geom_angle_atom_site_label_2
_geom_angle_atom_site_label_3
_geom_angle
_geom_angle_site_symmetry_1
_geom_angle_site_symmetry_3
_geom_angle_publ_flag
O2 P1 O1 102.34(6) . . ?
O2 P1 N 100.00(6) . . ?
O1 P1 N 104.41(6) . . ?
O2 P1 S1 117.60(5) . . ?
O1 P1 S1 114.33(5) . . ?
N P1 S1 116.05(5) . . ?
O3 P2 O4 101.40(6) . . ?
O3 P2 N 102.47(6) . . ?
O4 P2 N 105.03(6) . . ?
O3 P2 S2 116.68(5) . . ?
O4 P2 S2 115.95(5) . . ?
N P2 S2 113.55(5) . . ?
C1 O1 P1 124.78(11) . . ?
C2 O2 P1 119.53(10) . . ?
C3 O3 P2 119.42(10) . . ?
C4 O4 P2 120.44(10) . . ?
C5 N P2 118.20(9) . . ?
C5 N P1 113.99(9) . . ?
P2 N P1 127.64(7) . . ?
O1 C1 H1A 109.5 . . ?
O1 C1 H1B 109.5 . . ?
H1A C1 H1B 109.5 . . ?
O1 C1 H1C 109.5 . . ?
H1A C1 H1C 109.5 . . ?
H1B C1 H1C 109.5 . . ?
O2 C2 H2A 109.5 . . ?
O2 C2 H2B 109.5 . . ?
H2A C2 H2B 109.5 . . ?
O2 C2 H2C 109.5 . . ?
H2A C2 H2C 109.5 . . ?
H2B C2 H2C 109.5 . . ?
O3 C3 H3A 109.5 . . ?
O3 C3 H3B 109.5 . . ?
H3A C3 H3B 109.5 . . ?
O3 C3 H3C 109.5 . . ?
H3A C3 H3C 109.5 . . ?
H3B C3 H3C 109.5 . . ?
O4 C4 H4A 109.5 . . ?
O4 C4 H4B 109.5 . . ?
H4A C4 H4B 109.5 . . ?
O4 C4 H4C 109.5 . . ?
H4A C4 H4C 109.5 . . ?
H4B C4 H4C 109.5 . . ?
C6 C5 C7 121.58(13) . . ?
C6 C5 N 118.93(12) . . ?
C7 C5 N 119.48(13) . . ?
C5 C6 C7 119.29(13) . 7_565 ?
C5 C6 H6 120.4 . . ?
C7 C6 H6 120.4 7_565 . ?
C5 C7 C6 119.13(13) . 7_565 ?
C5 C7 H7 120.4 . . ?
C6 C7 H7 120.4 7_565 . ?

loop_
_geom_bond_atom_site_label_1
_geom_bond_atom_site_label_2
_geom_bond_distance
_geom_bond_site_symmetry_2
_geom_bond_publ_flag
S1 P1 1.9191(5) . ?
S2 P2 1.9190(5) . ?
P1 O2 1.5681(11) . ?
P1 O1 1.5787(11) . ?
P1 N 1.6845(12) . ?
P2 O3 1.5761(11) . ?
P2 O4 1.5768(11) . ?
P2 N 1.6773(12) . ?
O1 C1 1.4458(19) . ?
O2 C2 1.4482(19) . ?
O3 C3 1.4524(17) . ?
O4 C4 1.4496(18) . ?
N C5 1.4535(17) . ?
C1 H1A 0.9800 . ?
C1 H1B 0.9800 . ?
C1 H1C 0.9800 . ?
C2 H2A 0.9800 . ?
C2 H2B 0.9800 . ?
C2 H2C 0.9800 . ?
C3 H3A 0.9800 . ?
C3 H3B 0.9800 . ?
C3 H3C 0.9800 . ?
C4 H4A 0.9800 . ?
C4 H4B 0.9800 . ?
C4 H4C 0.9800 . ?
C5 C6 1.384(2) . ?
C5 C7 1.3891(19) . ?
C6 C7 1.3906(19) 7_565 ?
C6 H6 0.9500 . ?
C7 C6 1.3906(19) 7_565 ?
C7 H7 0.9500 . ?

loop_
_geom_torsion_atom_site_label_1
_geom_torsion_atom_site_label_2
_geom_torsion_atom_site_label_3
_geom_torsion_atom_site_label_4
_geom_torsion
_geom_torsion_site_symmetry_1
_geom_torsion_site_symmetry_2
_geom_torsion_site_symmetry_3
_geom_torsion_site_symmetry_4
_geom_torsion_publ_flag
O2 P1 O1 C1 154.76(12) . . . . ?
N P1 O1 C1 -101.37(13) . . . . ?
S1 P1 O1 C1 26.49(14) . . . . ?
O1 P1 O2 C2 -78.73(14) . . . . ?
N P1 O2 C2 173.97(13) . . . . ?
S1 P1 O2 C2 47.44(14) . . . . ?
O4 P2 O3 C3 -79.43(12) . . . . ?
N P2 O3 C3 172.18(11) . . . . ?
S2 P2 O3 C3 47.49(12) . . . . ?
O3 P2 O4 C4 169.59(11) . . . . ?
N P2 O4 C4 -84.02(12) . . . . ?
S2 P2 O4 C4 42.19(12) . . . . ?
O3 P2 N C5 -108.90(11) . . . . ?
O4 P2 N C5 145.50(10) . . . . ?
S2 P2 N C5 17.82(12) . . . . ?
O3 P2 N P1 76.18(10) . . . . ?
O4 P2 N P1 -29.42(11) . . . . ?
S2 P2 N P1 -157.10(7) . . . . ?
O2 P1 N C5 150.68(10) . . . . ?
O1 P1 N C5 45.06(11) . . . . ?
S1 P1 N C5 -81.74(11) . . . . ?
O2 P1 N P2 -34.22(11) . . . . ?
O1 P1 N P2 -139.84(9) . . . . ?
S1 P1 N P2 93.36(9) . . . . ?
P2 N C5 C6 89.18(15) . . . . ?
P1 N C5 C6 -95.22(14) . . . . ?
P2 N C5 C7 -92.06(14) . . . . ?
P1 N C5 C7 83.54(14) . . . . ?
C7 C5 C6 C7 0.7(2) . . . 7_565 ?
N C5 C6 C7 179.46(12) . . . 7_565 ?
C6 C5 C7 C6 -0.7(2) . . . 7_565 ?
N C5 C7 C6 -179.45(12) . . . 7_565 ?
